data_1516038
loop_
_publ_author_name
'O'Mahony, John'
'Karlsson, Bjorn C. G.'
'Mizaikoff, Boris'
'Nicholls, Ian A.'

_publ_section_title
;
 Correlated theoretical, spectroscopic and X-ray crystallographic studies
 of a non-covalent molecularly imprinted polymerisation system.
;
_journal_issue 11
_journal_name_full 'The Analyst'
_journal_page_first 1161
_journal_page_last 1168
_journal_paper_doi 10.1039/b706258c
_journal_volume 132
_journal_year 2007
_chemical_absolute_configuration unk
_chemical_formula_sum 'C19 H19 N O3'
_chemical_formula_weight 309.35
_chemical_name_systematic
;
?
;
_space_group_IT_number 4
_symmetry_cell_setting monoclinic
_symmetry_space_group_name_Hall 'P 2yb'
_symmetry_space_group_name_H-M 'P 1 21 1'
_atom_sites_solution_hydrogens geom
_atom_sites_solution_primary direct
_atom_sites_solution_secondary difmap
_audit_creation_method SHELXL-97
_cell_angle_alpha 90.00
_cell_angle_beta 96.345(2)
_cell_angle_gamma 90.00
_cell_formula_units_Z 4
_cell_length_a 9.5594(12)
_cell_length_b 5.8786(7)
_cell_length_c 29.704(4)
_cell_measurement_reflns_used 6153
_cell_measurement_temperature 293(2)
_cell_measurement_theta_max 22.19
_cell_measurement_theta_min 2.18
_cell_volume 1659.0(4)
_computing_cell_refinement 'Bruker SMART'
_computing_data_collection 'Bruker SMART'
_computing_data_reduction 'Bruker SAINT'
_computing_molecular_graphics 'Bruker SHELXTL'
_computing_publication_material 'Bruker SHELXTL'
_computing_structure_refinement 'SHELXL-97 (Sheldrick, 1997)'
_computing_structure_solution 'SHELXS-97 (Sheldrick, 1990)'
_diffrn_ambient_temperature 293(2)
_diffrn_measured_fraction_theta_full 0.999
_diffrn_measured_fraction_theta_max 0.999
_diffrn_measurement_device_type 'CCD area detector'
_diffrn_measurement_method 'phi and omega scans'
_diffrn_radiation_monochromator graphite
_diffrn_radiation_source 'fine-focus sealed tube'
_diffrn_radiation_type MoK\a
_diffrn_radiation_wavelength 0.71073
_diffrn_reflns_av_R_equivalents 0.0239
_diffrn_reflns_av_sigmaI/netI 0.0134
_diffrn_reflns_limit_h_max 10
_diffrn_reflns_limit_h_min -10
_diffrn_reflns_limit_k_max 6
_diffrn_reflns_limit_k_min -6
_diffrn_reflns_limit_l_max 33
_diffrn_reflns_limit_l_min -33
_diffrn_reflns_number 21891
_diffrn_reflns_theta_full 24.00
_diffrn_reflns_theta_max 24.00
_diffrn_reflns_theta_min 1.38
_exptl_absorpt_coefficient_mu 0.084
_exptl_absorpt_correction_T_max 0.9834
_exptl_absorpt_correction_T_min 0.8914
_exptl_absorpt_correction_type multi-scan
_exptl_absorpt_process_details SADABS
_exptl_crystal_colour colourless
_exptl_crystal_density_diffrn 1.239
_exptl_crystal_density_method 'not measured'
_exptl_crystal_description rod
_exptl_crystal_F_000 656
_exptl_crystal_size_max 0.50
_exptl_crystal_size_mid 0.30
_exptl_crystal_size_min 0.20
_refine_diff_density_max 0.439
_refine_diff_density_min -0.238
_refine_diff_density_rms 0.037
_refine_ls_extinction_method none
_refine_ls_goodness_of_fit_ref 1.067
_refine_ls_hydrogen_treatment constr
_refine_ls_matrix_type full
_refine_ls_number_parameters 419
_refine_ls_number_reflns 2886
_refine_ls_number_restraints 1
_refine_ls_restrained_S_all 1.067
_refine_ls_R_factor_all 0.0609
_refine_ls_R_factor_gt 0.0532
_refine_ls_shift/su_max 0.001
_refine_ls_shift/su_mean 0.000
_refine_ls_structure_factor_coef Fsqd
_refine_ls_weighting_details 'calc w=1/[\s^2^(Fo^2^)+(0.0940P)^2^+0.4359P] where P=(Fo^2^+2Fc^2^)/3'
_refine_ls_weighting_scheme calc
_refine_ls_wR_factor_gt 0.1493
_refine_ls_wR_factor_ref 0.1628
_reflns_number_gt 2505
_reflns_number_total 2886
_reflns_threshold_expression >2sigma(I)
_cod_data_source_file b706258c.txt
_cod_data_source_block jmm01
_cod_depositor_comments
;
The following automatic conversions were performed:

'_symmetry_cell_setting' value 'Monoclinic' changed to 'monoclinic'
according to
/usr/data/users/saulius/automatic-downloads/retrospective/RSC/lib/dictionaries/cif_core.dic
dictionary named 'cif_core.dic' version 2.4.2 from 2011-04-26.

Automatic conversion script
Id: cif_fix_values 2281 2013-09-26 08:29:07Z andrius 
;
_cod_original_sg_symbol_H-M P2(1)
_cod_database_code 1516038

loop_
_symmetry_equiv_pos_as_xyz
'x, y, z'
'-x, y+1/2, -z'

loop_
_atom_site_label
_atom_site_type_symbol
_atom_site_fract_x
_atom_site_fract_y
_atom_site_fract_z
_atom_site_U_iso_or_equiv
_atom_site_adp_type
_atom_site_occupancy
_atom_site_symmetry_multiplicity
_atom_site_calc_flag
_atom_site_refinement_flags
C1 C 0.6742(4) 0.0453(8) 1.00548(12) 0.0625(10) Uani 1 1 d .
H1 H 0.6212 -0.0877 1.0040 0.075 Uiso 1 1 calc R
C2 C 0.6794(4) 0.1793(9) 1.04283(14) 0.0664(11) Uani 1 1 d .
O1 O 0.6084(3) 0.1422(7) 1.07980(10) 0.0786(9) Uani 1 1 d .
C11 C 0.5169(5) -0.0480(10) 1.07817(16) 0.0859(14) Uani 1 1 d .
H11A H 0.4503 -0.0385 1.0516 0.129 Uiso 1 1 calc R
H11B H 0.4677 -0.0490 1.1046 0.129 Uiso 1 1 calc R
H11C H 0.5708 -0.1854 1.0772 0.129 Uiso 1 1 calc R
C3 C 0.7641(5) 0.3764(9) 1.04536(16) 0.0800(13) Uani 1 1 d .
H3 H 0.7701 0.4656 1.0714 0.096 Uiso 1 1 calc R
C4 C 0.8370(4) 0.4386(9) 1.01057(15) 0.0771(12) Uani 1 1 d .
H4 H 0.8922 0.5691 1.0131 0.093 Uiso 1 1 calc R
C5 C 0.8298(4) 0.3084(7) 0.97097(14) 0.0603(10) Uani 1 1 d .
C6 C 0.8971(4) 0.3736(8) 0.93275(14) 0.0660(10) Uani 1 1 d .
H6 H 0.9513 0.5053 0.9344 0.079 Uiso 1 1 calc R
C7 C 0.8848(4) 0.2497(8) 0.89374(14) 0.0643(11) Uani 1 1 d .
C12 C 0.9511(4) 0.3229(9) 0.85175(15) 0.0738(12) Uani 1 1 d .
H12 H 0.9498 0.1895 0.8319 0.089 Uiso 1 1 calc R
C13 C 1.1034(5) 0.3939(17) 0.86192(19) 0.126(3) Uani 1 1 d .
H13A H 1.1422 0.4238 0.8341 0.189 Uiso 1 1 calc R
H13B H 1.1557 0.2739 0.8780 0.189 Uiso 1 1 calc R
H13C H 1.1091 0.5289 0.8802 0.189 Uiso 1 1 calc R
C14 C 0.8630(5) 0.5009(9) 0.82632(15) 0.0781(12) Uani 1 1 d .
O2 O 0.7356(4) 0.5235(9) 0.82807(16) 0.1302(17) Uani 1 1 d .
O3 O 0.9226(4) 0.6286(10) 0.80121(16) 0.147(2) Uani 1 1 d .
C8 C 0.8067(5) 0.0467(8) 0.89261(15) 0.0737(12) Uani 1 1 d .
H8 H 0.7992 -0.0418 0.8665 0.088 Uiso 1 1 calc R
C9 C 0.7419(4) -0.0237(8) 0.92853(13) 0.0712(11) Uani 1 1 d .
H9 H 0.6920 -0.1598 0.9268 0.085 Uiso 1 1 calc R
C10 C 0.7494(4) 0.1066(7) 0.96847(13) 0.0568(9) Uani 1 1 d .
C15 C 0.3150(4) 0.9768(8) 0.48891(12) 0.0612(10) Uani 1 1 d .
H15 H 0.3644 1.1124 0.4939 0.073 Uiso 1 1 calc R
C16 C 0.3148(4) 0.8666(9) 0.44801(13) 0.0669(11) Uani 1 1 d .
O4 O 0.3838(3) 0.9338(7) 0.41286(10) 0.0880(10) Uani 1 1 d .
C25 C 0.4838(5) 1.1112(11) 0.42071(17) 0.0908(16) Uani 1 1 d .
H25A H 0.4358 1.2523 0.4244 0.136 Uiso 1 1 calc R
H25B H 0.5376 1.1228 0.3954 0.136 Uiso 1 1 calc R
H25C H 0.5456 1.0788 0.4476 0.136 Uiso 1 1 calc R
C17 C 0.2368(4) 0.6649(9) 0.44035(14) 0.0698(11) Uani 1 1 d .
H17 H 0.2344 0.5924 0.4124 0.084 Uiso 1 1 calc R
C18 C 0.1649(4) 0.5741(8) 0.47290(13) 0.0643(11) Uani 1 1 d .
H18 H 0.1140 0.4405 0.4670 0.077 Uiso 1 1 calc R
C19 C 0.1664(3) 0.6796(7) 0.51535(12) 0.0535(9) Uani 1 1 d .
C20 C 0.0993(4) 0.5816(7) 0.55090(13) 0.0604(10) Uani 1 1 d .
H20 H 0.0508 0.4453 0.5457 0.072 Uiso 1 1 calc R
C21 C 0.1034(4) 0.6813(7) 0.59285(13) 0.0582(10) Uani 1 1 d .
C26 C 0.0335(4) 0.5672(9) 0.63011(13) 0.0679(11) Uani 1 1 d .
H26 H -0.0231 0.4419 0.6160 0.082 Uiso 1 1 calc R
C27 C -0.0669(5) 0.7227(12) 0.6521(2) 0.108(2) Uani 1 1 d .
H27A H -0.0155 0.8493 0.6661 0.162 Uiso 1 1 calc R
H27B H -0.1102 0.6394 0.6747 0.162 Uiso 1 1 calc R
H27C H -0.1383 0.7775 0.6294 0.162 Uiso 1 1 calc R
C28 C 0.1378(4) 0.4635(8) 0.66590(14) 0.0668(11) Uani 1 1 d .
O5 O 0.0820(3) 0.3130(8) 0.69032(11) 0.1010(12) Uani 1 1 d .
O6 O 0.2597(4) 0.5052(10) 0.67113(13) 0.1284(18) Uani 1 1 d .
C22 C 0.1761(4) 0.8892(8) 0.59954(13) 0.0637(10) Uani 1 1 d .
H22 H 0.1794 0.9605 0.6276 0.076 Uiso 1 1 calc R
C23 C 0.2415(4) 0.9887(7) 0.56627(12) 0.0625(10) Uani 1 1 d .
H23 H 0.2875 1.1269 0.5719 0.075 Uiso 1 1 calc R
C24 C 0.2409(4) 0.8856(7) 0.52326(12) 0.0544(9) Uani 1 1 d .
N1 N 0.2627(6) 0.3855(12) 0.25493(14) 0.1061(17) Uani 1 1 d .
H1A H 0.2065 0.3237 0.2338 0.127 Uiso 1 1 calc R
C29 C 0.2302(6) 0.5752(14) 0.27400(19) 0.0997(18) Uani 1 1 d .
H29 H 0.1438 0.6423 0.2645 0.120 Uiso 1 1 calc R
C30 C 0.3141(7) 0.6767(12) 0.3062(2) 0.1056(18) Uani 1 1 d .
H30 H 0.2874 0.8130 0.3187 0.127 Uiso 1 1 calc R
C31 C 0.4358(7) 0.5832(15) 0.32052(19) 0.107(2) Uani 1 1 d .
H31 H 0.4950 0.6522 0.3435 0.128 Uiso 1 1 calc R
C32 C 0.4742(7) 0.3913(16) 0.3023(2) 0.114(2) Uani 1 1 d .
H32 H 0.5606 0.3242 0.3117 0.137 Uiso 1 1 calc R
C33 C 0.3823(9) 0.2938(12) 0.2689(3) 0.115(2) Uani 1 1 d .
H33 H 0.4071 0.1575 0.2560 0.138 Uiso 1 1 calc R
N2 N 0.7472(4) 0.6360(9) 0.24331(12) 0.0842(12) Uani 1 1 d .
H2 H 0.8044 0.6847 0.2656 0.101 Uiso 1 1 calc R
C34 C 0.6321(5) 0.7471(10) 0.22965(16) 0.0854(14) Uani 1 1 d .
H34 H 0.6136 0.8812 0.2445 0.103 Uiso 1 1 calc R
C35 C 0.5375(6) 0.6768(12) 0.19467(16) 0.0950(17) Uani 1 1 d .
H35 H 0.4565 0.7604 0.1858 0.114 Uiso 1 1 calc R
C36 C 0.5653(6) 0.4815(13) 0.17329(17) 0.1019(19) Uani 1 1 d .
H36 H 0.5026 0.4275 0.1495 0.122 Uiso 1 1 calc R
C37 C 0.6838(6) 0.3663(12) 0.18660(17) 0.110(2) Uani 1 1 d .
H37 H 0.7047 0.2331 0.1719 0.132 Uiso 1 1 calc R
C38 C 0.7730(5) 0.4463(12) 0.22184(16) 0.0965(18) Uani 1 1 d .
H38 H 0.8546 0.3651 0.2311 0.116 Uiso 1 1 calc R

loop_
_atom_site_aniso_label
_atom_site_aniso_U_11
_atom_site_aniso_U_22
_atom_site_aniso_U_33
_atom_site_aniso_U_23
_atom_site_aniso_U_13
_atom_site_aniso_U_12
C1 0.065(2) 0.052(2) 0.067(2) 0.001(2) -0.0060(18) -0.0055(19)
C2 0.060(2) 0.064(3) 0.071(2) -0.004(2) -0.0075(19) 0.001(2)
O1 0.0788(18) 0.088(2) 0.0692(17) -0.0114(18) 0.0079(14) -0.0117(18)
C11 0.090(3) 0.082(3) 0.086(3) 0.006(3) 0.014(2) -0.008(3)
C3 0.079(3) 0.073(3) 0.085(3) -0.024(3) -0.003(2) -0.012(3)
C4 0.072(3) 0.062(3) 0.096(3) -0.018(3) 0.003(2) -0.017(2)
C5 0.051(2) 0.049(2) 0.078(2) -0.001(2) -0.0035(17) -0.0016(18)
C6 0.053(2) 0.052(2) 0.091(3) 0.002(2) 0.0005(19) -0.0050(19)
C7 0.057(2) 0.057(3) 0.078(3) 0.005(2) -0.0020(19) 0.005(2)
C12 0.074(3) 0.066(3) 0.081(3) 0.008(2) 0.009(2) 0.002(2)
C13 0.074(3) 0.184(8) 0.120(4) 0.052(5) 0.009(3) -0.009(4)
C14 0.093(3) 0.070(3) 0.072(3) 0.002(3) 0.011(2) 0.002(3)
O2 0.081(2) 0.108(3) 0.192(4) 0.057(3) -0.024(2) -0.010(2)
O3 0.117(3) 0.157(5) 0.178(4) 0.090(4) 0.073(3) 0.043(3)
C8 0.086(3) 0.061(3) 0.072(3) -0.008(2) 0.001(2) -0.006(2)
C9 0.089(3) 0.050(2) 0.073(2) -0.007(2) 0.001(2) -0.018(2)
C10 0.058(2) 0.043(2) 0.067(2) -0.0016(18) -0.0078(17) 0.0025(18)
C15 0.059(2) 0.051(2) 0.070(2) 0.000(2) -0.0084(17) -0.009(2)
C16 0.062(2) 0.070(3) 0.067(2) -0.003(2) -0.0037(18) -0.007(2)
O4 0.090(2) 0.104(3) 0.0701(17) -0.009(2) 0.0112(15) -0.033(2)
C25 0.085(3) 0.092(4) 0.096(3) 0.003(3) 0.017(3) -0.028(3)
C17 0.068(2) 0.069(3) 0.071(2) -0.015(2) 0.0003(19) -0.009(2)
C18 0.056(2) 0.052(2) 0.082(3) -0.014(2) -0.0091(19) -0.0076(19)
C19 0.0482(18) 0.045(2) 0.064(2) 0.0004(19) -0.0088(16) 0.0054(18)
C20 0.055(2) 0.045(2) 0.078(2) 0.006(2) -0.0104(18) -0.0033(18)
C21 0.054(2) 0.049(2) 0.068(2) 0.009(2) -0.0072(17) 0.0020(19)
C26 0.059(2) 0.070(3) 0.073(2) 0.009(2) -0.0001(18) 0.001(2)
C27 0.090(3) 0.101(5) 0.140(5) 0.036(4) 0.043(3) 0.029(3)
C28 0.062(2) 0.065(3) 0.073(2) 0.008(2) 0.0026(18) -0.005(2)
O5 0.086(2) 0.115(3) 0.101(2) 0.046(2) 0.0074(17) -0.017(2)
O6 0.082(2) 0.160(4) 0.134(3) 0.086(3) -0.024(2) -0.028(3)
C22 0.070(2) 0.054(2) 0.063(2) -0.001(2) -0.0063(18) 0.005(2)
C23 0.073(2) 0.041(2) 0.070(2) 0.001(2) -0.0084(19) -0.006(2)
C24 0.054(2) 0.045(2) 0.061(2) 0.0006(18) -0.0074(16) 0.0031(18)
N1 0.112(4) 0.133(5) 0.075(3) -0.028(3) 0.017(3) -0.037(4)
C29 0.093(4) 0.118(5) 0.088(4) 0.009(4) 0.008(3) 0.021(4)
C30 0.138(5) 0.077(4) 0.108(4) -0.017(4) 0.039(4) 0.003(4)
C31 0.104(4) 0.133(6) 0.083(3) -0.017(4) 0.003(3) -0.027(5)
C32 0.089(4) 0.138(7) 0.118(5) 0.030(5) 0.025(4) 0.033(4)
C33 0.145(6) 0.071(3) 0.145(6) -0.014(4) 0.085(5) -0.001(4)
N2 0.079(2) 0.099(3) 0.073(2) -0.029(2) 0.0022(18) 0.004(2)
C34 0.098(3) 0.078(3) 0.083(3) -0.015(3) 0.025(3) 0.016(3)
C35 0.093(3) 0.114(5) 0.079(3) 0.015(4) 0.014(3) 0.035(4)
C36 0.099(4) 0.126(5) 0.076(3) -0.016(4) -0.011(3) 0.005(4)
C37 0.138(5) 0.102(5) 0.086(3) -0.040(4) -0.006(3) 0.027(4)
C38 0.092(3) 0.108(5) 0.086(3) -0.026(4) -0.003(3) 0.026(4)

loop_
_atom_type_symbol
_atom_type_description
_atom_type_scat_dispersion_real
_atom_type_scat_dispersion_imag
_atom_type_scat_source
C C 0.0033 0.0000 'International Tables Vol C Tables 4.2.6.8 and 6.1.1.4'
H H 0.0000 0.0000 'International Tables Vol C Tables 4.2.6.8 and 6.1.1.4'
N N 0.0061 0.0000 'International Tables Vol C Tables 4.2.6.8 and 6.1.1.4'
O O 0.0106 0.0000 'International Tables Vol C Tables 4.2.6.8 and 6.1.1.4'

loop_
_geom_angle_atom_site_label_1
_geom_angle_atom_site_label_2
_geom_angle_atom_site_label_3
_geom_angle
C2 C1 C10 120.5(4)
C2 C1 H1 119.7
C10 C1 H1 119.7
C1 C2 O1 125.8(4)
C1 C2 C3 119.3(4)
O1 C2 C3 114.8(4)
C2 O1 C11 117.2(4)
O1 C11 H11A 109.5
O1 C11 H11B 109.5
H11A C11 H11B 109.5
O1 C11 H11C 109.5
H11A C11 H11C 109.5
H11B C11 H11C 109.5
C4 C3 C2 121.3(4)
C4 C3 H3 119.3
C2 C3 H3 119.3
C3 C4 C5 120.7(4)
C3 C4 H4 119.6
C5 C4 H4 119.6
C4 C5 C10 118.7(4)
C4 C5 C6 122.7(4)
C10 C5 C6 118.5(4)
C7 C6 C5 122.1(4)
C7 C6 H6 118.9
C5 C6 H6 118.9
C6 C7 C8 118.0(4)
C6 C7 C12 122.7(4)
C8 C7 C12 119.2(4)
C14 C12 C13 112.6(5)
C14 C12 C7 110.5(4)
C13 C12 C7 113.2(4)
C14 C12 H12 106.7
C13 C12 H12 106.7
C7 C12 H12 106.7
C12 C13 H13A 109.5
C12 C13 H13B 109.5
H13A C13 H13B 109.5
C12 C13 H13C 109.5
H13A C13 H13C 109.5
H13B C13 H13C 109.5
O2 C14 O3 118.9(5)
O2 C14 C12 123.9(5)
O3 C14 C12 117.2(4)
C9 C8 C7 121.8(4)
C9 C8 H8 119.1
C7 C8 H8 119.1
C8 C9 C10 120.8(4)
C8 C9 H9 119.6
C10 C9 H9 119.6
C9 C10 C5 118.6(4)
C9 C10 C1 122.0(4)
C5 C10 C1 119.4(4)
C16 C15 C24 120.5(4)
C16 C15 H15 119.8
C24 C15 H15 119.8
O4 C16 C15 126.1(4)
O4 C16 C17 114.6(4)
C15 C16 C17 119.3(4)
C16 O4 C25 117.7(4)
O4 C25 H25A 109.5
O4 C25 H25B 109.5
H25A C25 H25B 109.5
O4 C25 H25C 109.5
H25A C25 H25C 109.5
H25B C25 H25C 109.5
C18 C17 C16 121.2(4)
C18 C17 H17 119.4
C16 C17 H17 119.4
C17 C18 C19 120.7(4)
C17 C18 H18 119.6
C19 C18 H18 119.6
C18 C19 C24 118.9(4)
C18 C19 C20 121.9(4)
C24 C19 C20 119.1(3)
C21 C20 C19 122.2(4)
C21 C20 H20 118.9
C19 C20 H20 118.9
C20 C21 C22 117.5(4)
C20 C21 C26 120.2(4)
C22 C21 C26 122.2(4)
C28 C26 C21 112.7(3)
C28 C26 C27 109.9(4)
C21 C26 C27 113.4(4)
C28 C26 H26 106.8
C21 C26 H26 106.8
C27 C26 H26 106.8
C26 C27 H27A 109.5
C26 C27 H27B 109.5
H27A C27 H27B 109.5
C26 C27 H27C 109.5
H27A C27 H27C 109.5
H27B C27 H27C 109.5
O6 C28 O5 121.9(4)
O6 C28 C26 125.1(4)
O5 C28 C26 113.0(4)
C23 C22 C21 122.0(4)
C23 C22 H22 119.0
C21 C22 H22 119.0
C22 C23 C24 121.1(4)
C22 C23 H23 119.4
C24 C23 H23 119.5
C15 C24 C19 119.4(3)
C15 C24 C23 122.6(4)
C19 C24 C23 118.0(4)
C33 N1 C29 117.5(6)
C33 N1 H1A 121.2
C29 N1 H1A 121.2
N1 C29 C30 123.1(6)
N1 C29 H29 118.5
C30 C29 H29 118.5
C31 C30 C29 119.4(6)
C31 C30 H30 120.3
C29 C30 H30 120.3
C30 C31 C32 120.1(6)
C30 C31 H31 120.0
C32 C31 H31 120.0
C31 C32 C33 117.9(6)
C31 C32 H32 121.1
C33 C32 H32 121.1
N1 C33 C32 122.1(6)
N1 C33 H33 119.0
C32 C33 H33 119.0
C34 N2 C38 117.9(4)
C34 N2 H2 121.0
C38 N2 H2 121.0
N2 C34 C35 123.4(5)
N2 C34 H34 118.3
C35 C34 H34 118.3
C36 C35 C34 117.8(5)
C36 C35 H35 121.1
C34 C35 H35 121.1
C37 C36 C35 119.6(5)
C37 C36 H36 120.2
C35 C36 H36 120.2
C36 C37 C38 119.4(6)
C36 C37 H37 120.3
C38 C37 H37 120.3
N2 C38 C37 121.9(5)
N2 C38 H38 119.0
C37 C38 H38 119.0

loop_
_geom_bond_atom_site_label_1
_geom_bond_atom_site_label_2
_geom_bond_distance
C1 C2 1.357(6)
C1 C10 1.424(5)
C1 H1 0.9300
C2 O1 1.371(5)
C2 C3 1.410(7)
O1 C11 1.417(6)
C11 H11A 0.9600
C11 H11B 0.9600
C11 H11C 0.9600
C3 C4 1.359(6)
C3 H3 0.9300
C4 C5 1.399(6)
C4 H4 0.9300
C5 C10 1.411(6)
C5 C6 1.418(5)
C6 C7 1.363(6)
C6 H6 0.9300
C7 C8 1.406(6)
C7 C12 1.522(6)
C12 C14 1.495(7)
C12 C13 1.513(7)
C12 H12 0.9800
C13 H13A 0.9600
C13 H13B 0.9600
C13 H13C 0.9600
C14 O2 1.232(5)
C14 O3 1.240(6)
C8 C9 1.356(6)
C8 H8 0.9300
C9 C10 1.407(5)
C9 H9 0.9300
C15 C16 1.377(6)
C15 C24 1.411(5)
C15 H15 0.9300
C16 O4 1.354(5)
C16 C17 1.406(7)
O4 C25 1.416(6)
C25 H25A 0.9600
C25 H25B 0.9600
C25 H25C 0.9600
C17 C18 1.356(6)
C17 H17 0.9300
C18 C19 1.404(5)
C18 H18 0.9300
C19 C24 1.411(5)
C19 C20 1.417(5)
C20 C21 1.374(5)
C20 H20 0.9300
C21 C22 1.409(6)
C21 C26 1.512(5)
C26 C28 1.504(6)
C26 C27 1.524(7)
C26 H26 0.9800
C27 H27A 0.9600
C27 H27B 0.9600
C27 H27C 0.9600
C28 O6 1.184(5)
C28 O5 1.296(5)
C22 C23 1.359(5)
C22 H22 0.9300
C23 C24 1.414(5)
C23 H23 0.9300
N1 C33 1.290(8)
N1 C29 1.304(9)
N1 H1A 0.8600
C29 C30 1.322(8)
C29 H29 0.9300
C30 C31 1.314(9)
C30 H30 0.9300
C31 C32 1.321(11)
C31 H31 0.9300
C32 C33 1.375(10)
C32 H32 0.9300
C33 H33 0.9300
N2 C34 1.305(6)
N2 C38 1.322(7)
N2 H2 0.8600
C34 C35 1.364(7)
C34 H34 0.9300
C35 C36 1.352(9)
C35 H35 0.9300
C36 C37 1.341(8)
C36 H36 0.9300
C37 C38 1.359(7)
C37 H37 0.9300
C38 H38 0.9300

loop_
_geom_hbond_atom_site_label_D
_geom_hbond_atom_site_label_H
_geom_hbond_atom_site_label_A
_geom_hbond_distance_DH
_geom_hbond_distance_HA
_geom_hbond_distance_DA
_geom_hbond_angle_DHA
_geom_hbond_site_symmetry_A
N2 H2 O5 0.86 1.77 2.631(5) 174.3 2_656
N1 H1A O3 0.86 1.91 2.747(6) 165.1 2_646

loop_
_geom_torsion_atom_site_label_1
_geom_torsion_atom_site_label_2
_geom_torsion_atom_site_label_3
_geom_torsion_atom_site_label_4
_geom_torsion
C10 C1 C2 O1 177.8(4)
C10 C1 C2 C3 -2.2(6)
C1 C2 O1 C11 -2.7(6)
C3 C2 O1 C11 177.3(4)
C1 C2 C3 C4 2.1(7)
O1 C2 C3 C4 -177.9(4)
C2 C3 C4 C5 0.2(7)
C3 C4 C5 C10 -2.3(6)
C3 C4 C5 C6 176.1(4)
C4 C5 C6 C7 -177.4(4)
C10 C5 C6 C7 0.9(6)
C5 C6 C7 C8 -2.4(6)
C5 C6 C7 C12 177.3(4)
C6 C7 C12 C14 -79.5(5)
C8 C7 C12 C14 100.1(5)
C6 C7 C12 C13 47.7(7)
C8 C7 C12 C13 -132.7(6)
C13 C12 C14 O2 -152.9(6)
C7 C12 C14 O2 -25.3(7)
C13 C12 C14 O3 29.0(7)
C7 C12 C14 O3 156.6(5)
C6 C7 C8 C9 1.6(6)
C12 C7 C8 C9 -178.1(4)
C7 C8 C9 C10 0.7(7)
C8 C9 C10 C5 -2.2(6)
C8 C9 C10 C1 175.4(4)
C4 C5 C10 C9 179.8(4)
C6 C5 C10 C9 1.4(5)
C4 C5 C10 C1 2.1(5)
C6 C5 C10 C1 -176.3(3)
C2 C1 C10 C9 -177.5(4)
C2 C1 C10 C5 0.1(5)
C24 C15 C16 O4 -178.5(4)
C24 C15 C16 C17 1.7(6)
C15 C16 O4 C25 11.1(7)
C17 C16 O4 C25 -169.1(4)
O4 C16 C17 C18 178.5(4)
C15 C16 C17 C18 -1.7(6)
C16 C17 C18 C19 0.0(6)
C17 C18 C19 C24 1.7(5)
C17 C18 C19 C20 -176.1(4)
C18 C19 C20 C21 178.3(3)
C24 C19 C20 C21 0.5(5)
C19 C20 C21 C22 0.8(5)
C19 C20 C21 C26 -178.4(3)
C20 C21 C26 C28 106.4(4)
C22 C21 C26 C28 -72.8(5)
C20 C21 C26 C27 -128.0(4)
C22 C21 C26 C27 52.9(5)
C21 C26 C28 O6 16.1(7)
C27 C26 C28 O6 -111.4(6)
C21 C26 C28 O5 -161.4(4)
C27 C26 C28 O5 71.0(6)
C20 C21 C22 C23 -0.7(5)
C26 C21 C22 C23 178.5(4)
C21 C22 C23 C24 -0.8(6)
C16 C15 C24 C19 0.1(5)
C16 C15 C24 C23 178.0(4)
C18 C19 C24 C15 -1.7(5)
C20 C19 C24 C15 176.2(3)
C18 C19 C24 C23 -179.8(3)
C20 C19 C24 C23 -1.8(5)
C22 C23 C24 C15 -175.9(3)
C22 C23 C24 C19 2.0(5)
C33 N1 C29 C30 0.7(9)
N1 C29 C30 C31 -0.8(10)
C29 C30 C31 C32 1.0(10)
C30 C31 C32 C33 -1.0(10)
C29 N1 C33 C32 -0.7(9)
C31 C32 C33 N1 0.9(10)
C38 N2 C34 C35 0.4(8)
N2 C34 C35 C36 0.1(9)
C34 C35 C36 C37 -0.7(9)
C35 C36 C37 C38 1.0(10)
C34 N2 C38 C37 -0.1(8)
C36 C37 C38 N2 -0.5(10)
